data_7020039
loop_
_publ_author_name
'Williams, Edward R.'
'Morris, Samuel A.'
'Weller, Mark T.'

_publ_section_title
;
 Copper(ii) fluorophosphates.
;
_journal_issue 35
_journal_name_full 'Dalton transactions (Cambridge, England : 2003)'
_journal_page_first 10845
_journal_page_last 10853
_journal_paper_doi 10.1039/c2dt31131c
_journal_volume 41
_journal_year 2012
_chemical_formula_sum 'Cu3 F3 O9 P3'
_chemical_formula_weight 484.53
_space_group_IT_number 2
_symmetry_cell_setting triclinic
_symmetry_space_group_name_Hall '-P 1'
_symmetry_space_group_name_H-M 'P -1'
_atom_sites_solution_primary direct
_atom_sites_solution_secondary difmap
_audit_creation_method SHELXL-97
_audit_update_record
;
2012-05-11 # Formatted by publCIF
;
_cell_angle_alpha 64.084(3)
_cell_angle_beta 73.977(2)
_cell_angle_gamma 73.464(3)
_cell_formula_units_Z 2
_cell_length_a 6.1709(3)
_cell_length_b 9.2647(4)
_cell_length_c 9.6755(4)
_cell_measurement_reflns_used 9094
_cell_measurement_temperature 120(2)
_cell_measurement_theta_max 27.48
_cell_measurement_theta_min 2.91
_cell_volume 469.52(4)
_computing_cell_refinement 'DENZO (Otwinowski & Minor, 1997) & COLLECT (Hooft, R.W.W., 1998)'
_computing_data_collection 'COLLECT (Hooft, R.W.W., 1998)'
_computing_data_reduction 'DENZO (Otwinowski & Minor, 1997) & COLLECT (Hooft, R.W.W., 1998)'
_computing_structure_refinement 'SHELXL-97 (Sheldrick, 2008)'
_diffrn_ambient_temperature 120(2)
_diffrn_detector_area_resol_mean '4096x4096pixels / 62x62mm'
_diffrn_measured_fraction_theta_full 0.970
_diffrn_measured_fraction_theta_max 0.970
_diffrn_measurement_device_type 'Bruker-Nonius APEX II CCD camera on \k-goniostat'
_diffrn_measurement_method '\f & \w scans'
_diffrn_radiation_monochromator '10cm confocal mirrors'
_diffrn_radiation_source 'Bruker-Nonius FR591 rotating anode'
_diffrn_radiation_type MoK\a
_diffrn_radiation_wavelength 0.71073
_diffrn_reflns_av_R_equivalents 0.0801
_diffrn_reflns_av_sigmaI/netI 0.0743
_diffrn_reflns_limit_h_max 8
_diffrn_reflns_limit_h_min -8
_diffrn_reflns_limit_k_max 12
_diffrn_reflns_limit_k_min -12
_diffrn_reflns_limit_l_max 12
_diffrn_reflns_limit_l_min -12
_diffrn_reflns_number 9415
_diffrn_reflns_theta_full 27.87
_diffrn_reflns_theta_max 27.87
_diffrn_reflns_theta_min 3.50
_exptl_absorpt_coefficient_mu 7.334
_exptl_absorpt_correction_T_max 0.7580
_exptl_absorpt_correction_T_min 0.7106
_exptl_absorpt_correction_type multi-scan
_exptl_absorpt_process_details 'SADABS 2007/2 (Sheldrick, G.M., 2007)'
_exptl_crystal_colour blue
_exptl_crystal_density_diffrn 3.427
_exptl_crystal_density_method 'not measured'
_exptl_crystal_description plate
_exptl_crystal_F_000 462
_exptl_crystal_size_max 0.05
_exptl_crystal_size_mid 0.05
_exptl_crystal_size_min 0.04
_refine_diff_density_max 3.537
_refine_diff_density_min -1.677
_refine_diff_density_rms 0.411
_refine_ls_extinction_method none
_refine_ls_goodness_of_fit_ref 1.071
_refine_ls_matrix_type full
_refine_ls_number_parameters 148
_refine_ls_number_reflns 2166
_refine_ls_number_restraints 0
_refine_ls_restrained_S_all 1.071
_refine_ls_R_factor_all 0.1393
_refine_ls_R_factor_gt 0.0991
_refine_ls_shift/su_max 0.005
_refine_ls_shift/su_mean 0.000
_refine_ls_structure_factor_coef Fsqd
_refine_ls_weighting_details 'calc w=1/[\s^2^(Fo^2^)+(0.0764P)^2^+32.4217P] where P=(Fo^2^+2Fc^2^)/3'
_refine_ls_weighting_scheme calc
_refine_ls_wR_factor_gt 0.2145
_refine_ls_wR_factor_ref 0.2431
_reflns_number_gt 1598
_reflns_number_total 2166
_reflns_threshold_expression >2\s(I)
_cod_data_source_file c2dt31131c.txt
_cod_data_source_block 2010erw0090_p-1
_cod_original_sg_symbol_H-M P-1
_cod_database_code 7020039

loop_
_symmetry_equiv_pos_as_xyz
'x, y, z'
'-x, -y, -z'

loop_
_atom_site_label
_atom_site_type_symbol
_atom_site_fract_x
_atom_site_fract_y
_atom_site_fract_z
_atom_site_U_iso_or_equiv
_atom_site_adp_type
_atom_site_occupancy
_atom_site_symmetry_multiplicity
_atom_site_calc_flag
Cu1 Cu 0.2153(3) 0.4058(2) 0.22444(19) 0.0130(4) Uani 1 1 d
Cu2 Cu 0.4209(3) 0.3495(2) 0.5035(2) 0.0214(5) Uani 1 1 d
Cu3 Cu 0.0027(3) 0.1047(2) 0.3068(2) 0.0219(5) Uani 1 1 d
P4 P -0.0815(6) 0.2837(4) 0.5631(4) 0.0108(7) Uani 1 1 d
P6 P 0.5517(7) 0.0308(6) 0.2660(7) 0.0397(13) Uani 1 1 d
O1 O 0.4985(16) 0.4271(11) 0.2585(11) 0.0120(19) Uiso 1 1 d
P5 P 0.7240(5) 0.4649(4) 0.1484(4) 0.0116(7) Uani 1 1 d
O2 O 0.0722(17) -0.1214(12) 0.4355(12) 0.019(2) Uani 1 1 d
O3 O -0.0705(15) 0.3487(12) 0.2288(11) 0.015(2) Uani 1 1 d
O4 O 0.6946(16) 0.4029(11) 0.5186(12) 0.015(2) Uani 1 1 d
F3 F -0.0690(15) 0.2691(12) 0.7276(10) 0.026(2) Uani 1 1 d
O5 O 0.1302(16) 0.3567(11) 0.4545(11) 0.0133(19) Uiso 1 1 d
O6 O 0.3145(18) 0.1344(12) 0.2655(12) 0.020(2) Uani 1 1 d
O7 O 0.2571(17) 0.5377(13) 0.0062(11) 0.020(2) Uani 1 1 d
F2 F 0.7403(18) 0.6370(13) 0.1284(14) 0.038(3) Uani 1 1 d
O8 O 0.574(2) -0.1457(15) 0.3184(17) 0.037(3) Uani 1 1 d
O9 O 0.710(4) 0.090(3) 0.297(2) 0.080(6) Uiso 1 1 d
F1 F 1.347(4) 0.919(2) -0.077(2) 0.131(10) Uani 1 1 d

loop_
_atom_site_aniso_label
_atom_site_aniso_U_11
_atom_site_aniso_U_22
_atom_site_aniso_U_33
_atom_site_aniso_U_23
_atom_site_aniso_U_13
_atom_site_aniso_U_12
Cu1 0.0064(8) 0.0185(9) 0.0146(8) -0.0044(7) -0.0038(6) -0.0048(6)
Cu2 0.0147(9) 0.0210(10) 0.0264(10) 0.0039(7) -0.0161(8) -0.0099(7)
Cu3 0.0139(9) 0.0180(9) 0.0322(11) -0.0053(8) -0.0093(8) -0.0029(7)
P4 0.0069(15) 0.0107(16) 0.0163(17) -0.0055(13) -0.0044(13) -0.0012(12)
P6 0.0106(19) 0.020(2) 0.076(4) -0.003(2) -0.016(2) -0.0017(16)
P5 0.0030(15) 0.0166(17) 0.0141(17) -0.0039(13) -0.0046(12) -0.0008(12)
O2 0.017(5) 0.013(5) 0.028(6) -0.009(4) -0.002(4) -0.005(4)
O3 0.002(4) 0.025(5) 0.017(5) -0.008(4) 0.001(4) -0.004(4)
O4 0.012(5) 0.010(5) 0.030(5) -0.009(4) -0.007(4) -0.003(4)
F3 0.018(4) 0.036(5) 0.021(5) -0.008(4) -0.004(4) -0.008(4)
O6 0.017(5) 0.018(5) 0.020(5) -0.001(4) -0.010(4) 0.000(4)
O7 0.016(5) 0.030(6) 0.010(5) 0.002(4) -0.010(4) -0.005(4)
F2 0.027(5) 0.033(6) 0.056(7) -0.021(5) -0.003(5) -0.006(4)
O8 0.020(6) 0.025(6) 0.056(9) -0.001(6) -0.013(6) -0.008(5)
F1 0.115(16) 0.055(10) 0.097(14) 0.028(10) 0.023(12) 0.035(10)

loop_
_atom_type_symbol
_atom_type_description
_atom_type_scat_dispersion_real
_atom_type_scat_dispersion_imag
_atom_type_scat_source
C C 0.0033 0.0016 'International Tables Vol C Tables 4.2.6.8 and 6.1.1.4'
H H 0.0000 0.0000 'International Tables Vol C Tables 4.2.6.8 and 6.1.1.4'
N N 0.0061 0.0033 'International Tables Vol C Tables 4.2.6.8 and 6.1.1.4'
O O 0.0106 0.0060 'International Tables Vol C Tables 4.2.6.8 and 6.1.1.4'
P P 0.1023 0.0942 'International Tables Vol C Tables 4.2.6.8 and 6.1.1.4'
Cu Cu 0.3201 1.2651 'International Tables Vol C Tables 4.2.6.8 and 6.1.1.4'
F F 0.0171 0.0103 'International Tables Vol C Tables 4.2.6.8 and 6.1.1.4'

loop_
_geom_angle_atom_site_label_1
_geom_angle_atom_site_label_2
_geom_angle_atom_site_label_3
_geom_angle
_geom_angle_site_symmetry_1
_geom_angle_site_symmetry_3
O7 Cu1 O1 95.9(4) . .
O7 Cu1 O3 94.6(4) . .
O1 Cu1 O3 169.0(4) . .
O7 Cu1 O5 157.1(4) . .
O1 Cu1 O5 80.8(4) . .
O3 Cu1 O5 90.6(4) . .
O7 Cu1 O6 110.4(4) . .
O1 Cu1 O6 97.6(4) . .
O3 Cu1 O6 75.7(4) . .
O5 Cu1 O6 92.5(4) . .
O8 Cu2 O4 97.3(5) 2_656 .
O8 Cu2 O5 96.9(5) 2_656 .
O4 Cu2 O5 165.0(4) . .
O8 Cu2 O1 137.2(5) 2_656 .
O4 Cu2 O1 94.5(4) . .
O5 Cu2 O1 78.1(4) . .
O8 Cu2 O4 132.3(5) 2_656 2_666
O4 Cu2 O4 77.8(4) . 2_666
O5 Cu2 O4 89.1(4) . 2_666
O1 Cu2 O4 90.3(4) . 2_666
O9 Cu3 O2 92.7(7) 1_455 .
O9 Cu3 O6 166.8(7) 1_455 .
O2 Cu3 O6 93.6(4) . .
O9 Cu3 O3 93.4(7) 1_455 .
O2 Cu3 O3 163.3(4) . .
O6 Cu3 O3 83.7(4) . .
O2 P4 O4 112.1(6) 2_556 1_455
O2 P4 O5 111.0(6) 2_556 .
O4 P4 O5 111.0(6) 1_455 .
O2 P4 F3 110.9(6) 2_556 .
O4 P4 F3 106.7(5) 1_455 .
O5 P4 F3 104.8(5) . .
O9 P6 O8 118.9(11) . .
O9 P6 O6 114.1(10) . .
O8 P6 O6 118.4(7) . .
O9 P6 F1 96.8(14) . 2_765
O8 P6 F1 100.7(10) . 2_765
O6 P6 F1 101.9(8) . 2_765
P5 O1 Cu1 131.8(6) . .
P5 O1 Cu2 129.0(5) . .
Cu1 O1 Cu2 98.7(4) . .
O7 P5 O1 114.1(6) 2_665 .
O7 P5 F2 109.7(6) 2_665 .
O1 P5 F2 106.5(6) . .
O7 P5 O3 111.4(6) 2_665 1_655
O1 P5 O3 109.9(5) . 1_655
F2 P5 O3 104.7(6) . 1_655
P4 O2 Cu3 140.1(7) 2_556 .
P5 O3 Cu1 127.3(6) 1_455 .
P5 O3 Cu3 127.2(6) 1_455 .
Cu1 O3 Cu3 103.5(4) . .
P4 O4 Cu2 126.8(6) 1_655 .
P4 O4 Cu2 130.2(5) 1_655 2_666
Cu2 O4 Cu2 102.2(4) . 2_666
P4 O5 Cu2 129.9(6) . .
P4 O5 Cu1 125.0(6) . .
Cu2 O5 Cu1 101.7(4) . .
P6 O6 Cu3 137.7(7) . .
P6 O6 Cu1 127.3(6) . .
Cu3 O6 Cu1 94.8(4) . .
P5 O7 Cu1 142.8(7) 2_665 .
P6 O8 Cu2 145.0(10) . 2_656
P6 O9 Cu3 155.9(15) . 1_655

loop_
_geom_bond_atom_site_label_1
_geom_bond_atom_site_label_2
_geom_bond_distance
_geom_bond_site_symmetry_2
Cu1 O7 1.908(10) .
Cu1 O1 1.942(9) .
Cu1 O3 1.965(9) .
Cu1 O5 2.010(9) .
Cu1 O6 2.289(11) .
Cu2 O8 1.920(12) 2_656
Cu2 O4 1.948(9) .
Cu2 O5 1.955(10) .
Cu2 O1 2.109(9) .
Cu2 O4 2.131(9) 2_666
Cu3 O9 1.88(2) 1_455
Cu3 O2 1.904(10) .
Cu3 O6 1.929(11) .
Cu3 O3 2.000(10) .
P4 O2 1.482(10) 2_556
P4 O4 1.536(10) 1_455
P4 O5 1.547(10) .
P4 F3 1.558(9) .
P6 O9 1.40(2) .
P6 O8 1.461(13) .
P6 O6 1.504(11) .
P6 F1 1.65(2) 2_765
O1 P5 1.525(10) .
P5 O7 1.479(10) 2_665
P5 F2 1.549(11) .
P5 O3 1.552(10) 1_655
O2 P4 1.482(10) 2_556
O3 P5 1.552(10) 1_455
O4 P4 1.536(10) 1_655
O4 Cu2 2.131(9) 2_666
O7 P5 1.479(10) 2_665
O8 Cu2 1.920(12) 2_656
O9 Cu3 1.88(2) 1_655
F1 P6 1.65(2) 2_765
